data_4342214
loop_
_publ_author_name
'Klaus, Danielle R.'
'Keene, Matthew'
'Silchenko, Svitlana'
'Berezin, Mikhail'
'Gerasimchuk, Nikolay'

_publ_section_title
;
 1D Polymeric Platinum Cyanoximate: A Strategy toward Luminescence in the
 Near-Infrared Region beyond 1000 nm.
;
_journal_issue 4
_journal_name_full 'Inorganic chemistry'
_journal_page_first 1890
_journal_page_last 1900
_journal_paper_doi 10.1021/ic502805h
_journal_volume 54
_journal_year 2015
_chemical_formula_moiety 'C14 H20 N6 O4 Pt'
_chemical_formula_sum 'C14 H20 N6 O4 Pt'
_chemical_formula_weight 531.45
_chemical_name_common red-dimer-Pt(DECO)
_chemical_name_systematic
;
 Pt(II) cis-(bis[2-oximino-2-cyano-N,N'-diethylacetamide])
;
_space_group_crystal_system monoclinic
_space_group_IT_number 15
_space_group_name_Hall '-C 2yc'
_space_group_name_H-M_alt 'C 1 2/c 1'
_symmetry_space_group_name_Hall '-C 2yc'
_symmetry_space_group_name_H-M 'C 1 2/c 1'
_atom_sites_solution_hydrogens geom
_audit_creation_method SHELXL-2013
_cell_angle_alpha 90
_cell_angle_beta 102.9600(10)
_cell_angle_gamma 90
_cell_formula_units_Z 8
_cell_length_a 27.0687(18)
_cell_length_b 9.1876(6)
_cell_length_c 14.3089(10)
_cell_measurement_reflns_used 217
_cell_measurement_temperature 120(2)
_cell_measurement_theta_max 54.37
_cell_measurement_theta_min 2.19
_cell_volume 3467.9(4)
_computing_structure_refinement 'SHELXL-2013 (Sheldrick, 2013)'
_diffrn_ambient_temperature 120(2)
_diffrn_measured_fraction_theta_full 0.999
_diffrn_measured_fraction_theta_max 0.996
_diffrn_measurement_device_type 'Bruker APEX2 CCD area detector'
_diffrn_measurement_method '4 omega scans, full sphere'
_diffrn_radiation_monochromator graphite
_diffrn_radiation_source 'fine-focus sealed tube'
_diffrn_radiation_type MoK\a
_diffrn_radiation_wavelength 0.71073
_diffrn_reflns_av_R_equivalents 0.0364
_diffrn_reflns_av_unetI/netI 0.0326
_diffrn_reflns_Laue_measured_fraction_full 0.999
_diffrn_reflns_Laue_measured_fraction_max 0.996
_diffrn_reflns_limit_h_max 38
_diffrn_reflns_limit_h_min -39
_diffrn_reflns_limit_k_max 13
_diffrn_reflns_limit_k_min -13
_diffrn_reflns_limit_l_max 20
_diffrn_reflns_limit_l_min -20
_diffrn_reflns_number 26242
_diffrn_reflns_point_group_measured_fraction_full 0.999
_diffrn_reflns_point_group_measured_fraction_max 0.996
_diffrn_reflns_theta_full 25.242
_diffrn_reflns_theta_max 30.994
_diffrn_reflns_theta_min 1.544
_exptl_absorpt_coefficient_mu 8.125
_exptl_absorpt_correction_T_max 0.5883
_exptl_absorpt_correction_T_min 0.3272
_exptl_absorpt_correction_type numerical
_exptl_absorpt_process_details 'SADABS (Bruker AXS, 2013)'
_exptl_crystal_colour red
_exptl_crystal_density_diffrn 2.036
_exptl_crystal_density_meas ?
_exptl_crystal_description prism
_exptl_crystal_F_000 2048
_exptl_crystal_size_max 0.350
_exptl_crystal_size_mid 0.250
_exptl_crystal_size_min 0.200
_refine_diff_density_max 1.599
_refine_diff_density_min -1.088
_refine_diff_density_rms 0.201
_refine_ls_extinction_method none
_refine_ls_goodness_of_fit_ref 1.115
_refine_ls_hydrogen_treatment constr
_refine_ls_matrix_type full
_refine_ls_number_parameters 230
_refine_ls_number_reflns 5510
_refine_ls_number_restraints 0
_refine_ls_restrained_S_all 1.115
_refine_ls_R_factor_all 0.0375
_refine_ls_R_factor_gt 0.0258
_refine_ls_shift/su_max 0.001
_refine_ls_shift/su_mean 0.000
_refine_ls_structure_factor_coef Fsqd
_refine_ls_weighting_details 'w=1/[\s^2^(Fo^2^)+(0.0130P)^2^+12.2175P] where P=(Fo^2^+2Fc^2^)/3'
_refine_ls_weighting_scheme calc
_refine_ls_wR_factor_gt 0.0446
_refine_ls_wR_factor_ref 0.0496
_reflns_Friedel_coverage 0.000
_reflns_number_gt 4518
_reflns_number_total 5510
_reflns_threshold_expression 'I > 2\s(I)'
_cod_data_source_file ic502805h_si_003.cif
_cod_data_source_block red-prism10
_cod_depositor_comments
;
The following automatic conversions were performed:

'_exptl_crystal_density_meas' value 'not measured' was changed to '?'
- the value is perceived as not measured.

Automatic conversion script
Id: cif_fix_values 3008 2015-01-20 13:52:24Z robertas 

 Adding full bibliography for 4342210--4342214.cif.
;
_cod_database_code 4342214
_shelx_space_group_comment
;
The symmetry employed for this shelxl refinement is uniquely defined
by the following loop, which should always be used as a source of
symmetry information in preference to the above space-group names.
They are only intended as comments.
;
_shelx_estimated_absorpt_t_min 0.163
_shelx_estimated_absorpt_t_max 0.293

loop_
_space_group_symop_operation_xyz
'x, y, z'
'-x, y, -z+1/2'
'x+1/2, y+1/2, z'
'-x+1/2, y+1/2, -z+1/2'
'-x, -y, -z'
'x, -y, z-1/2'
'-x+1/2, -y+1/2, -z'
'x+1/2, -y+1/2, z-1/2'

loop_
_atom_site_label
_atom_site_type_symbol
_atom_site_fract_x
_atom_site_fract_y
_atom_site_fract_z
_atom_site_U_iso_or_equiv
_atom_site_adp_type
_atom_site_occupancy
_atom_site_site_symmetry_order
_atom_site_calc_flag
_atom_site_refinement_flags_posn
_atom_site_refinement_flags_adp
C1 C 0.38994(12) 0.3520(4) 0.0284(2) 0.0186(7) Uani 1 1 d . .
C2 C 0.35965(13) 0.2242(4) 0.0217(3) 0.0242(7) Uani 1 1 d . .
C3 C 0.37541(12) 0.4928(3) -0.0150(2) 0.0175(7) Uani 1 1 d . .
C4 C 0.28303(13) 0.4439(4) -0.0652(3) 0.0247(8) Uani 1 1 d . .
H1 H 0.2560 0.5148 -0.0614 0.030 Uiso 1 1 calc R U
H2 H 0.2891 0.3838 -0.0063 0.030 Uiso 1 1 calc R U
C5 C 0.26474(15) 0.3461(5) -0.1514(3) 0.0340(9) Uani 1 1 d . .
H5 H 0.2892 0.2672 -0.1507 0.051 Uiso 1 1 calc R U
H4 H 0.2615 0.4031 -0.2103 0.051 Uiso 1 1 calc R U
H3 H 0.2317 0.3049 -0.1489 0.051 Uiso 1 1 calc R U
C6 C 0.32362(14) 0.6619(4) -0.1234(2) 0.0241(7) Uani 1 1 d . .
H10 H 0.2981 0.6468 -0.1840 0.029 Uiso 1 1 calc R U
H6 H 0.3561 0.6872 -0.1402 0.029 Uiso 1 1 calc R U
C7 C 0.30720(16) 0.7870(4) -0.0700(3) 0.0353(9) Uani 1 1 d . .
H7 H 0.3321 0.8019 -0.0095 0.053 Uiso 1 1 calc R U
H8 H 0.2740 0.7653 -0.0565 0.053 Uiso 1 1 calc R U
H9 H 0.3048 0.8754 -0.1091 0.053 Uiso 1 1 calc R U
C8 C 0.56888(12) 0.5955(4) 0.2133(2) 0.0159(6) Uani 1 1 d . .
C9 C 0.61791(12) 0.5684(4) 0.2725(2) 0.0181(7) Uani 1 1 d . .
C10 C 0.54625(12) 0.7349(3) 0.1788(2) 0.0157(6) Uani 1 1 d . .
C11 C 0.60117(13) 0.8827(4) 0.3052(2) 0.0238(7) Uani 1 1 d . .
H14 H 0.6042 0.7913 0.3427 0.029 Uiso 1 1 calc R U
H15 H 0.5901 0.9604 0.3439 0.029 Uiso 1 1 calc R U
C12 C 0.65233(15) 0.9219(5) 0.2869(3) 0.0373(10) Uani 1 1 d . .
H13 H 0.6772 0.9290 0.3481 0.056 Uiso 1 1 calc R U
H12 H 0.6500 1.0157 0.2535 0.056 Uiso 1 1 calc R U
H11 H 0.6630 0.8465 0.2471 0.056 Uiso 1 1 calc R U
C13 C 0.53923(14) 0.9967(3) 0.1654(2) 0.0211(7) Uani 1 1 d . .
H20 H 0.5455 1.0791 0.2111 0.025 Uiso 1 1 calc R U
H19 H 0.5021 0.9829 0.1450 0.025 Uiso 1 1 calc R U
C14 C 0.55991(14) 1.0350(4) 0.0782(3) 0.0254(7) Uani 1 1 d . .
H17 H 0.5525 0.9557 0.0314 0.038 Uiso 1 1 calc R U
H18 H 0.5967 1.0490 0.0978 0.038 Uiso 1 1 calc R U
H16 H 0.5439 1.1249 0.0493 0.038 Uiso 1 1 calc R U
N1 N 0.43895(10) 0.3424(3) 0.07731(19) 0.0171(5) Uani 1 1 d . .
N2 N 0.33540(13) 0.1213(4) 0.0172(3) 0.0379(9) Uani 1 1 d . .
N3 N 0.33013(10) 0.5245(3) -0.0682(2) 0.0199(6) Uani 1 1 d . .
N4 N 0.54054(10) 0.4789(3) 0.17642(19) 0.0161(5) Uani 1 1 d . .
N5 N 0.65720(12) 0.5429(4) 0.3188(2) 0.0276(7) Uani 1 1 d . .
N6 N 0.56224(10) 0.8635(3) 0.21479(19) 0.0186(6) Uani 1 1 d . .
O1 O 0.45613(9) 0.2256(2) 0.11413(17) 0.0211(5) Uani 1 1 d . .
O2 O 0.41032(8) 0.5901(3) -0.00235(15) 0.0175(5) Uani 1 1 d . .
O3 O 0.55624(9) 0.3537(3) 0.19766(16) 0.0208(5) Uani 1 1 d . .
O4 O 0.50753(8) 0.7302(2) 0.10738(15) 0.0163(5) Uani 1 1 d . .
Pt1 Pt 0.47596(2) 0.52825(2) 0.08777(2) 0.01331(4) Uani 1 1 d . .

loop_
_atom_site_aniso_label
_atom_site_aniso_U_11
_atom_site_aniso_U_22
_atom_site_aniso_U_33
_atom_site_aniso_U_23
_atom_site_aniso_U_13
_atom_site_aniso_U_12
C1 0.0154(15) 0.0192(17) 0.0212(16) -0.0037(13) 0.0043(13) -0.0022(13)
C2 0.0206(17) 0.0202(18) 0.031(2) 0.0008(15) 0.0042(15) 0.0013(14)
C3 0.0171(15) 0.0166(17) 0.0180(15) 0.0013(12) 0.0027(12) -0.0003(12)
C4 0.0168(16) 0.026(2) 0.0311(19) -0.0027(15) 0.0045(14) -0.0014(14)
C5 0.027(2) 0.036(2) 0.038(2) -0.0069(18) 0.0047(17) -0.0038(17)
C6 0.0213(17) 0.028(2) 0.0213(17) 0.0017(14) 0.0003(14) 0.0016(14)
C7 0.038(2) 0.026(2) 0.044(2) -0.0004(18) 0.0150(19) 0.0018(18)
C8 0.0140(15) 0.0210(17) 0.0117(14) -0.0012(12) 0.0007(11) -0.0031(13)
C9 0.0180(16) 0.0189(17) 0.0179(15) -0.0006(12) 0.0047(13) -0.0035(13)
C10 0.0154(15) 0.0162(16) 0.0160(15) -0.0010(12) 0.0047(12) -0.0021(12)
C11 0.0221(17) 0.0242(19) 0.0233(17) -0.0070(14) 0.0011(14) -0.0025(14)
C12 0.024(2) 0.048(3) 0.038(2) -0.002(2) 0.0028(17) -0.0081(18)
C13 0.0236(17) 0.0151(17) 0.0246(17) -0.0002(13) 0.0054(14) 0.0000(13)
C14 0.0270(18) 0.0234(18) 0.0259(18) 0.0022(15) 0.0062(14) -0.0015(16)
N1 0.0179(14) 0.0167(14) 0.0167(13) -0.0028(11) 0.0039(11) -0.0001(11)
N2 0.0290(18) 0.0221(18) 0.060(2) 0.0029(16) 0.0042(17) -0.0046(14)
N3 0.0162(13) 0.0191(14) 0.0228(14) 0.0002(12) 0.0011(11) -0.0008(12)
N4 0.0187(13) 0.0151(13) 0.0158(12) 0.0021(11) 0.0067(10) 0.0015(11)
N5 0.0232(16) 0.0316(19) 0.0260(16) 0.0032(13) 0.0010(13) 0.0020(13)
N6 0.0168(14) 0.0169(14) 0.0215(14) -0.0029(11) 0.0031(11) 0.0005(11)
O1 0.0225(12) 0.0147(12) 0.0259(13) 0.0019(10) 0.0048(10) 0.0002(10)
O2 0.0155(11) 0.0183(12) 0.0178(11) 0.0028(9) 0.0019(9) -0.0008(9)
O3 0.0227(12) 0.0187(12) 0.0205(12) 0.0041(10) 0.0035(10) 0.0022(10)
O4 0.0154(11) 0.0130(11) 0.0187(11) 0.0023(9) 0.0001(9) -0.0040(9)
Pt1 0.01396(6) 0.01369(6) 0.01239(6) 0.00005(5) 0.00318(4) -0.00114(5)

loop_
_atom_type_symbol
_atom_type_description
_atom_type_scat_dispersion_real
_atom_type_scat_dispersion_imag
_atom_type_scat_source
C C 0.0033 0.0016 'International Tables Vol C Tables 4.2.6.8 and 6.1.1.4'
H H 0.0000 0.0000 'International Tables Vol C Tables 4.2.6.8 and 6.1.1.4'
N N 0.0061 0.0033 'International Tables Vol C Tables 4.2.6.8 and 6.1.1.4'
O O 0.0106 0.0060 'International Tables Vol C Tables 4.2.6.8 and 6.1.1.4'
Pt Pt -1.7033 8.3905 'International Tables Vol C Tables 4.2.6.8 and 6.1.1.4'

loop_
_geom_angle_atom_site_label_1
_geom_angle_atom_site_label_2
_geom_angle_atom_site_label_3
_geom_angle
_geom_angle_site_symmetry_3
N1 C1 C2 117.6(3) .
N1 C1 C3 114.8(3) .
C2 C1 C3 127.6(3) .
N2 C2 C1 179.4(5) .
O2 C3 N3 119.0(3) .
O2 C3 C1 116.1(3) .
N3 C3 C1 124.8(3) .
N3 C4 C5 113.4(3) .
N3 C4 H1 108.9 .
C5 C4 H1 108.9 .
N3 C4 H2 108.9 .
C5 C4 H2 108.9 .
H1 C4 H2 107.7 .
C4 C5 H5 109.5 .
C4 C5 H4 109.5 .
H5 C5 H4 109.5 .
C4 C5 H3 109.5 .
H5 C5 H3 109.5 .
H4 C5 H3 109.5 .
N3 C6 C7 113.3(3) .
N3 C6 H10 108.9 .
C7 C6 H10 108.9 .
N3 C6 H6 108.9 .
C7 C6 H6 108.9 .
H10 C6 H6 107.7 .
C6 C7 H7 109.5 .
C6 C7 H8 109.5 .
H7 C7 H8 109.5 .
C6 C7 H9 109.5 .
H7 C7 H9 109.5 .
H8 C7 H9 109.5 .
N4 C8 C9 117.6(3) .
N4 C8 C10 113.9(3) .
C9 C8 C10 128.2(3) .
N5 C9 C8 178.0(4) .
O4 C10 N6 118.4(3) .
O4 C10 C8 116.4(3) .
N6 C10 C8 125.3(3) .
N6 C11 C12 112.1(3) .
N6 C11 H14 109.2 .
C12 C11 H14 109.2 .
N6 C11 H15 109.2 .
C12 C11 H15 109.2 .
H14 C11 H15 107.9 .
C11 C12 H13 109.5 .
C11 C12 H12 109.5 .
H13 C12 H12 109.5 .
C11 C12 H11 109.5 .
H13 C12 H11 109.5 .
H12 C12 H11 109.5 .
N6 C13 C14 113.0(3) .
N6 C13 H20 109.0 .
C14 C13 H20 109.0 .
N6 C13 H19 109.0 .
C14 C13 H19 109.0 .
H20 C13 H19 107.8 .
C13 C14 H17 109.5 .
C13 C14 H18 109.5 .
H17 C14 H18 109.5 .
C13 C14 H16 109.5 .
H17 C14 H16 109.5 .
H18 C14 H16 109.5 .
O1 N1 C1 120.4(3) .
O1 N1 Pt1 125.6(2) .
C1 N1 Pt1 113.9(2) .
C3 N3 C6 118.7(3) .
C3 N3 C4 124.4(3) .
C6 N3 C4 116.2(3) .
O3 N4 C8 120.4(3) .
O3 N4 Pt1 125.3(2) .
C8 N4 Pt1 114.3(2) .
C10 N6 C13 119.1(3) .
C10 N6 C11 123.5(3) .
C13 N6 C11 117.3(3) .
C3 O2 Pt1 114.0(2) .
C10 O4 Pt1 112.4(2) .
N1 Pt1 N4 102.26(11) .
N1 Pt1 O2 80.60(10) .
N4 Pt1 O2 177.04(10) .
N1 Pt1 O4 172.71(10) .
N4 Pt1 O4 80.60(10) .
O2 Pt1 O4 96.48(9) .
N1 Pt1 Pt1 95.25(8) 5_665
N4 Pt1 Pt1 90.56(7) 5_665
O2 Pt1 Pt1 89.94(6) 5_665
O4 Pt1 Pt1 91.41(6) 5_665

loop_
_geom_bond_atom_site_label_1
_geom_bond_atom_site_label_2
_geom_bond_distance
_geom_bond_site_symmetry_2
C1 N1 1.357(4) .
C1 C2 1.423(5) .
C1 C3 1.451(5) .
C2 N2 1.144(5) .
C3 O2 1.284(4) .
C3 N3 1.322(4) .
C4 N3 1.484(4) .
C4 C5 1.516(5) .
C4 H1 0.9900 .
C4 H2 0.9900 .
C5 H5 0.9800 .
C5 H4 0.9800 .
C5 H3 0.9800 .
C6 N3 1.478(4) .
C6 C7 1.502(5) .
C6 H10 0.9900 .
C6 H6 0.9900 .
C7 H7 0.9800 .
C7 H8 0.9800 .
C7 H9 0.9800 .
C8 N4 1.354(4) .
C8 C9 1.428(4) .
C8 C10 1.457(5) .
C9 N5 1.144(4) .
C10 O4 1.290(4) .
C10 N6 1.322(4) .
C11 N6 1.484(4) .
C11 C12 1.510(5) .
C11 H14 0.9900 .
C11 H15 0.9900 .
C12 H13 0.9800 .
C12 H12 0.9800 .
C12 H11 0.9800 .
C13 N6 1.480(4) .
C13 C14 1.518(5) .
C13 H20 0.9900 .
C13 H19 0.9900 .
C14 H17 0.9800 .
C14 H18 0.9800 .
C14 H16 0.9800 .
N1 O1 1.239(3) .
N1 Pt1 1.969(3) .
N4 O3 1.240(3) .
N4 Pt1 1.969(3) .
O2 Pt1 2.029(2) .
O4 Pt1 2.036(2) .
Pt1 Pt1 3.1208(3) 5_665

loop_
_geom_hbond_atom_site_label_D
_geom_hbond_atom_site_label_H
_geom_hbond_atom_site_label_A
_geom_hbond_distance_DH
_geom_hbond_distance_HA
_geom_hbond_distance_DA
_geom_hbond_angle_DHA
_geom_hbond_site_symmetry_A
C14 H17 O1 0.98 2.64 3.600(4) 168.1 5_665
C13 H19 O1 0.99 2.54 3.046(4) 111.3 1_565
C13 H20 O3 0.99 2.55 3.330(4) 135.4 1_565
C14 H17 O1 0.98 2.64 3.600(4) 168.1 5_665
C13 H19 O1 0.99 2.54 3.046(4) 111.3 1_565
C13 H20 O3 0.99 2.55 3.330(4) 135.4 1_565
C14 H17 O1 0.98 2.64 3.600(4) 168.1 5_665
C13 H19 O1 0.99 2.54 3.046(4) 111.3 1_565
C13 H20 O3 0.99 2.55 3.330(4) 135.4 1_565
C14 H17 O1 0.98 2.64 3.600(4) 168.1 5_665
C13 H19 O1 0.99 2.54 3.046(4) 111.3 1_565
C13 H20 O3 0.99 2.55 3.330(4) 135.4 1_565
C12 H13 N2 0.98 2.69 3.303(6) 120.8 2_665
C13 H20 O3 0.99 2.55 3.330(4) 135.4 1_565
C13 H19 O1 0.99 2.54 3.046(4) 111.3 1_565
C12 H13 N2 0.98 2.69 3.303(6) 120.8 2_665
C13 H20 O3 0.99 2.55 3.330(4) 135.4 1_565
C13 H19 O1 0.99 2.54 3.046(4) 111.3 1_565
C14 H17 O1 0.98 2.64 3.600(4) 168.1 5_665
C13 H20 O3 0.99 2.55 3.330(4) 135.4 1_565
C13 H19 O1 0.99 2.54 3.046(4) 111.3 1_565
C14 H17 O1 0.98 2.64 3.600(4) 168.1 5_665
C13 H20 O3 0.99 2.55 3.330(4) 135.4 1_565
C13 H19 O1 0.99 2.54 3.046(4) 111.3 1_565
C14 H17 O1 0.98 2.64 3.600(4) 168.1 5_665
C13 H20 O3 0.99 2.55 3.330(4) 135.4 1_565
C13 H19 O1 0.99 2.54 3.046(4) 111.3 1_565
C14 H17 O1 0.98 2.64 3.600(4) 168.1 5_665

loop_
_geom_torsion_atom_site_label_1
_geom_torsion_atom_site_label_2
_geom_torsion_atom_site_label_3
_geom_torsion_atom_site_label_4
_geom_torsion
N1 C1 C3 O2 0.2(4)
C2 C1 C3 O2 -176.8(3)
N1 C1 C3 N3 177.8(3)
C2 C1 C3 N3 0.8(6)
N4 C8 C10 O4 -11.2(4)
C9 C8 C10 O4 162.7(3)
N4 C8 C10 N6 168.8(3)
C9 C8 C10 N6 -17.3(5)
C2 C1 N1 O1 0.2(5)
C3 C1 N1 O1 -177.1(3)
C2 C1 N1 Pt1 -176.8(2)
C3 C1 N1 Pt1 5.9(4)
O2 C3 N3 C6 9.5(5)
C1 C3 N3 C6 -168.0(3)
O2 C3 N3 C4 -160.3(3)
C1 C3 N3 C4 22.1(5)
C7 C6 N3 C3 -92.0(4)
C7 C6 N3 C4 78.7(4)
C5 C4 N3 C3 -105.7(4)
C5 C4 N3 C6 84.2(4)
C9 C8 N4 O3 3.2(4)
C10 C8 N4 O3 177.8(3)
C9 C8 N4 Pt1 -175.5(2)
C10 C8 N4 Pt1 -0.9(3)
O4 C10 N6 C13 -7.1(4)
C8 C10 N6 C13 173.0(3)
O4 C10 N6 C11 170.6(3)
C8 C10 N6 C11 -9.4(5)
C14 C13 N6 C10 -78.9(4)
C14 C13 N6 C11 103.3(3)
C12 C11 N6 C10 102.8(4)
C12 C11 N6 C13 -79.6(4)
N3 C3 O2 Pt1 176.3(2)
C1 C3 O2 Pt1 -6.0(4)
N6 C10 O4 Pt1 -162.9(2)
C8 C10 O4 Pt1 17.1(3)
